data_4069456
loop_
_publ_author_name
'Braddock-Wilking, Janet'
'Bandrowsky, Teresa'
'Praingam, Ngamjit'
'Rath, Nigam P.'

_publ_section_title
;
 Sila- and Germaplatinacycles Produced from a Stepwise E&#x2212;E Bond
 Forming Reaction
;
_journal_issue 14
_journal_name_full Organometallics
_journal_page_first 4098
_journal_paper_doi 10.1021/om900201y
_journal_volume 28
_journal_year 2009
_chemical_formula_sum 'C50 H42 Ge2 P2 Pt'
_chemical_formula_weight 1045.05
_chemical_name_systematic
; 
 ? 
;
_space_group_IT_number 142
_symmetry_cell_setting tetragonal
_symmetry_space_group_name_Hall '-I 4bd 2c'
_symmetry_space_group_name_H-M 'I 41/a c d :2'
_atom_sites_solution_hydrogens geom
_atom_sites_solution_primary direct
_atom_sites_solution_secondary difmap
_audit_creation_method SHELXL-97
_cell_angle_alpha 90.00
_cell_angle_beta 90.00
_cell_angle_gamma 90.00
_cell_formula_units_Z 16
_cell_length_a 17.9479(3)
_cell_length_b 17.9479(3)
_cell_length_c 52.441(3)
_cell_measurement_reflns_used 9900
_cell_measurement_temperature 100(2)
_cell_measurement_theta_max 24.26
_cell_measurement_theta_min 2.75
_cell_volume 16892.7(10)
_computing_cell_refinement 'Bruker-Apex II (Bruker, 2006)'
_computing_data_collection 'Bruker-Apex II (Bruker, 2006)'
_computing_data_reduction 'Bruker-SAINT   (Bruker, 2006)'
_computing_molecular_graphics 'Bruker-SHELXTL (Sheldrick, G.M., 2008)'
_computing_publication_material 'Bruker-SHELXTL (Sheldrick, G.M., 2008)'
_computing_structure_refinement 'Bruker-SHELXTL (Sheldrick, G.M., 2008)'
_computing_structure_solution 'Bruker-SHELXTL (Sheldrick, G.M., 2008)'
_diffrn_ambient_temperature 100(2)
_diffrn_measured_fraction_theta_full 0.998
_diffrn_measured_fraction_theta_max 0.998
_diffrn_measurement_device_type 'CCD area detector'
_diffrn_measurement_method 'phi and omega scans'
_diffrn_radiation_monochromator graphite
_diffrn_radiation_source 'fine-focus sealed tube'
_diffrn_radiation_type MoK\a
_diffrn_radiation_wavelength 0.71073
_diffrn_reflns_av_R_equivalents 0.1091
_diffrn_reflns_av_sigmaI/netI 0.0321
_diffrn_reflns_limit_h_max 21
_diffrn_reflns_limit_h_min -21
_diffrn_reflns_limit_k_max 20
_diffrn_reflns_limit_k_min -21
_diffrn_reflns_limit_l_max 61
_diffrn_reflns_limit_l_min -62
_diffrn_reflns_number 134807
_diffrn_reflns_theta_full 25.07
_diffrn_reflns_theta_max 25.07
_diffrn_reflns_theta_min 2.83
_exptl_absorpt_coefficient_mu 4.829
_exptl_absorpt_correction_T_max 0.7777
_exptl_absorpt_correction_T_min 0.6096
_exptl_absorpt_correction_type numerical
_exptl_absorpt_process_details 'sadabs v2008/1'
_exptl_crystal_colour colourless
_exptl_crystal_density_diffrn 1.644
_exptl_crystal_density_meas ?
_exptl_crystal_density_method 'not measured'
_exptl_crystal_description irregular
_exptl_crystal_F_000 8224
_exptl_crystal_size_max 0.17
_exptl_crystal_size_mid 0.13
_exptl_crystal_size_min 0.08
_refine_diff_density_max 0.469
_refine_diff_density_min -0.519
_refine_diff_density_rms 0.095
_refine_ls_extinction_method none
_refine_ls_goodness_of_fit_ref 1.032
_refine_ls_hydrogen_treatment mixed
_refine_ls_matrix_type full
_refine_ls_number_parameters 271
_refine_ls_number_reflns 3745
_refine_ls_number_restraints 0
_refine_ls_restrained_S_all 1.032
_refine_ls_R_factor_all 0.0371
_refine_ls_R_factor_gt 0.0234
_refine_ls_shift/su_max 0.000
_refine_ls_shift/su_mean 0.000
_refine_ls_structure_factor_coef Fsqd
_refine_ls_weighting_details 'calc w=1/[\s^2^(Fo^2^)+(0.0096P)^2^+47.3475P] where P=(Fo^2^+2Fc^2^)/3'
_refine_ls_weighting_scheme calc
_refine_ls_wR_factor_gt 0.0370
_refine_ls_wR_factor_ref 0.0402
_reflns_number_gt 3080
_reflns_number_total 3745
_reflns_threshold_expression >2sigma(I)
_cod_data_source_file om900201y_si_003.cif
_cod_data_source_block w9808
_cod_depositor_comments
;
The following automatic conversions were performed:

'_symmetry_cell_setting' value 'Tetragonal' changed to 'tetragonal'
according to /home/saulius/struct/CIF-dictionaries/cif_core.dic
dictionary named 'cif_core.dic' version 2.4.2 from 2011-04-26.

Automatic conversion script
Id: cif_fix_values 1715 2011-07-08 13:25:40Z adriana 

The following automatic conversions were performed:

'_exptl_crystal_density_meas' value 'no' was changed to '?' - the
value is perceived as not measured.

Automatic conversion script
Id: cif_fix_values 3008 2015-01-20 13:52:24Z robertas 
;
_cod_original_cell_volume 16892.6(9)
_cod_original_sg_symbol_H-M I4~1~/acd
_cod_database_code 4069456

loop_
_symmetry_equiv_pos_as_xyz
'x, y, z'
'-x+1/2, -y, z+1/2'
'-y+1/4, x+3/4, z+1/4'
'y+1/4, -x+1/4, z+3/4'
'-x+1/2, y, -z'
'x, -y, -z+1/2'
'y+1/4, x+3/4, -z+3/4'
'-y+1/4, -x+1/4, -z+1/4'
'x+1/2, y+1/2, z+1/2'
'-x+1, -y+1/2, z+1'
'-y+3/4, x+5/4, z+3/4'
'y+3/4, -x+3/4, z+5/4'
'-x+1, y+1/2, -z+1/2'
'x+1/2, -y+1/2, -z+1'
'y+3/4, x+5/4, -z+5/4'
'-y+3/4, -x+3/4, -z+3/4'
'-x, -y, -z'
'x-1/2, y, -z-1/2'
'y-1/4, -x-3/4, -z-1/4'
'-y-1/4, x-1/4, -z-3/4'
'x-1/2, -y, z'
'-x, y, z-1/2'
'-y-1/4, -x-3/4, z-3/4'
'y-1/4, x-1/4, z-1/4'
'-x+1/2, -y+1/2, -z+1/2'
'x, y+1/2, -z'
'y+1/4, -x-1/4, -z+1/4'
'-y+1/4, x+1/4, -z-1/4'
'x, -y+1/2, z+1/2'
'-x+1/2, y+1/2, z'
'-y+1/4, -x-1/4, z-1/4'
'y+1/4, x+1/4, z+1/4'

loop_
_atom_site_label
_atom_site_type_symbol
_atom_site_fract_x
_atom_site_fract_y
_atom_site_fract_z
_atom_site_U_iso_or_equiv
_atom_site_adp_type
_atom_site_occupancy
_atom_site_symmetry_multiplicity
_atom_site_calc_flag
_atom_site_refinement_flags
_atom_site_disorder_assembly
_atom_site_disorder_group
Pt1 Pt 0.2500 0.341199(9) 0.0000 0.01336(6) Uani 1 2 d S . .
Ge1 Ge 0.271548(19) 0.239093(18) 0.029661(7) 0.01738(9) Uani 1 1 d . . .
H1 H 0.3080(15) 0.1697(16) 0.0201(5) 0.020(8) Uiso 1 1 d . . .
P1 P 0.20814(4) 0.43481(4) -0.025965(16) 0.01413(19) Uani 1 1 d . . .
C1 C 0.17858(19) 0.20782(17) 0.04659(7) 0.0221(8) Uani 1 1 d . . .
C2 C 0.1111(2) 0.18543(19) 0.03640(8) 0.0323(10) Uani 1 1 d . . .
H2 H 0.1045 0.1844 0.0184 0.039 Uiso 1 1 calc R . .
C3 C 0.0527(2) 0.1644(2) 0.05243(9) 0.0545(13) Uani 1 1 d . . .
H3 H 0.0065 0.1485 0.0454 0.065 Uiso 1 1 calc R . .
C4 C 0.0625(3) 0.1669(3) 0.07850(10) 0.0604(14) Uani 1 1 d . . .
H4 H 0.0230 0.1519 0.0894 0.072 Uiso 1 1 calc R . .
C5 C 0.1282(2) 0.1906(2) 0.08882(8) 0.0421(11) Uani 1 1 d . . .
H5 H 0.1337 0.1930 0.1068 0.051 Uiso 1 1 calc R . .
C6 C 0.1868(2) 0.21109(17) 0.07326(7) 0.0254(9) Uani 1 1 d . . .
C7 C 0.2605(2) 0.23677(18) 0.08249(7) 0.0269(9) Uani 1 1 d . . .
C8 C 0.2786(3) 0.2466(2) 0.10827(7) 0.0385(10) Uani 1 1 d . . .
H8 H 0.2425 0.2367 0.1211 0.046 Uiso 1 1 calc R . .
C9 C 0.3490(3) 0.2706(2) 0.11503(8) 0.0459(12) Uani 1 1 d . . .
H9 H 0.3605 0.2791 0.1325 0.055 Uiso 1 1 calc R . .
C10 C 0.4018(3) 0.2823(2) 0.09693(8) 0.0433(12) Uani 1 1 d . . .
H10 H 0.4506 0.2971 0.1018 0.052 Uiso 1 1 calc R . .
C11 C 0.3850(2) 0.27268(19) 0.07131(7) 0.0307(10) Uani 1 1 d . . .
H11 H 0.4224 0.2809 0.0588 0.037 Uiso 1 1 calc R . .
C12 C 0.3138(2) 0.25112(17) 0.06385(7) 0.0227(9) Uani 1 1 d . . .
C13 C 0.21315(17) 0.52084(16) -0.00713(6) 0.0175(8) Uani 1 1 d . . .
H13A H 0.2101 0.5648 -0.0185 0.021 Uiso 1 1 calc R . .
H13B H 0.1712 0.5230 0.0051 0.021 Uiso 1 1 calc R . .
C14 C 0.26089(17) 0.45597(17) -0.05445(6) 0.0138(7) Uani 1 1 d . . .
C15 C 0.31226(18) 0.40459(18) -0.06355(6) 0.0211(8) Uani 1 1 d . . .
H15 H 0.3205 0.3596 -0.0544 0.025 Uiso 1 1 calc R . .
C16 C 0.35137(18) 0.41809(19) -0.08569(7) 0.0260(9) Uani 1 1 d . . .
H16 H 0.3853 0.3818 -0.0920 0.031 Uiso 1 1 calc R . .
C17 C 0.34151(19) 0.48384(19) -0.09872(6) 0.0254(9) Uani 1 1 d . . .
H17 H 0.3687 0.4929 -0.1140 0.030 Uiso 1 1 calc R . .
C18 C 0.2925(2) 0.53656(19) -0.08976(6) 0.0255(9) Uani 1 1 d . . .
H18 H 0.2862 0.5822 -0.0987 0.031 Uiso 1 1 calc R . .
C19 C 0.25231(19) 0.52291(17) -0.06773(6) 0.0197(8) Uani 1 1 d . . .
H19 H 0.2185 0.5595 -0.0616 0.024 Uiso 1 1 calc R . .
C20 C 0.11050(18) 0.43091(17) -0.03473(6) 0.0191(8) Uani 1 1 d . . .
C21 C 0.08176(19) 0.4558(2) -0.05729(7) 0.0328(10) Uani 1 1 d . . .
H21 H 0.1144 0.4749 -0.0700 0.039 Uiso 1 1 calc R . .
C22 C 0.0059(2) 0.4538(2) -0.06204(8) 0.0368(10) Uani 1 1 d . . .
H22 H -0.0126 0.4718 -0.0778 0.044 Uiso 1 1 calc R B .
C23 C -0.0416(2) 0.4269(3) -0.04480(8) 0.0479(12) Uani 1 1 d . B .
H23 H -0.0908 0.4131 -0.0495 0.057 Uiso 1 1 calc R A 1
C24 C -0.0167(8) 0.4194(8) -0.0191(3) 0.052(4) Uani 0.50 1 d P B 1
H24 H -0.0513 0.4138 -0.0055 0.062 Uiso 0.50 1 calc PR B 1
C25 C 0.0601(8) 0.4207(6) -0.0145(3) 0.037(3) Uani 0.50 1 d P B 1
H25 H 0.0783 0.4145 0.0024 0.045 Uiso 0.50 1 calc PR B 1
C24' C -0.0103(8) 0.3815(8) -0.0259(3) 0.050(4) Uani 0.50 1 d P B 2
H24' H -0.0409 0.3469 -0.0171 0.060 Uiso 0.50 1 calc PR B 2
C25' C 0.0638(8) 0.3863(6) -0.0200(3) 0.030(3) Uani 0.50 1 d P B 2
H25' H 0.0833 0.3593 -0.0059 0.036 Uiso 0.50 1 calc PR B 2

loop_
_atom_site_aniso_label
_atom_site_aniso_U_11
_atom_site_aniso_U_22
_atom_site_aniso_U_33
_atom_site_aniso_U_23
_atom_site_aniso_U_13
_atom_site_aniso_U_12
Pt1 0.01581(10) 0.00901(9) 0.01526(10) 0.000 -0.00316(8) 0.000
Ge1 0.0228(2) 0.01081(18) 0.0186(2) 0.00121(15) -0.00354(16) 0.00068(15)
P1 0.0164(5) 0.0121(4) 0.0139(5) 0.0005(4) -0.0009(4) 0.0009(4)
C1 0.026(2) 0.0107(18) 0.029(2) -0.0031(16) 0.0021(17) -0.0002(15)
C2 0.032(2) 0.030(2) 0.036(2) -0.0067(18) 0.0021(19) -0.0073(18)
C3 0.039(3) 0.060(3) 0.065(4) -0.015(3) 0.012(2) -0.024(2)
C4 0.056(3) 0.063(3) 0.062(4) -0.012(3) 0.036(3) -0.021(3)
C5 0.056(3) 0.037(2) 0.033(3) -0.003(2) 0.018(2) -0.007(2)
C6 0.039(2) 0.0082(18) 0.029(2) -0.0031(16) 0.0069(19) 0.0028(16)
C7 0.045(3) 0.0107(18) 0.026(2) -0.0013(16) -0.009(2) 0.0108(17)
C8 0.061(3) 0.029(2) 0.026(2) -0.0036(19) -0.001(2) 0.020(2)
C9 0.071(3) 0.041(3) 0.026(3) -0.008(2) -0.026(3) 0.024(2)
C10 0.048(3) 0.038(3) 0.044(3) -0.011(2) -0.030(2) 0.017(2)
C11 0.035(2) 0.021(2) 0.037(3) -0.0003(18) -0.0107(19) 0.0108(18)
C12 0.032(2) 0.0103(18) 0.025(2) 0.0005(15) -0.0078(18) 0.0060(15)
C13 0.0251(19) 0.0106(18) 0.017(2) 0.0004(14) 0.0000(15) 0.0045(14)
C14 0.0135(18) 0.0132(17) 0.0146(18) -0.0034(14) -0.0016(14) -0.0043(14)
C15 0.0196(18) 0.0142(18) 0.030(2) -0.0001(16) 0.0011(17) -0.0016(15)
C16 0.023(2) 0.025(2) 0.030(2) -0.0064(18) 0.0105(17) 0.0006(16)
C17 0.027(2) 0.029(2) 0.020(2) -0.0049(17) 0.0084(17) -0.0128(17)
C18 0.037(2) 0.022(2) 0.018(2) 0.0033(16) 0.0015(18) -0.0030(17)
C19 0.027(2) 0.0164(18) 0.0159(19) 0.0008(15) 0.0016(17) 0.0051(15)
C20 0.0195(19) 0.0145(18) 0.023(2) 0.0028(15) 0.0011(16) 0.0008(15)
C21 0.021(2) 0.052(3) 0.026(2) 0.0066(19) -0.0031(18) -0.0024(18)
C22 0.028(2) 0.049(3) 0.033(2) 0.002(2) -0.011(2) 0.004(2)
C23 0.014(2) 0.080(4) 0.049(3) 0.016(3) -0.007(2) -0.002(2)
C24 0.012(5) 0.095(12) 0.048(10) 0.031(8) 0.009(6) 0.019(7)
C25 0.024(6) 0.044(8) 0.044(8) 0.018(7) 0.008(5) 0.004(7)
C24' 0.022(6) 0.084(11) 0.044(8) 0.016(8) 0.018(5) -0.005(7)
C25' 0.024(6) 0.043(8) 0.024(6) 0.012(6) -0.011(4) -0.002(6)

loop_
_atom_type_symbol
_atom_type_description
_atom_type_scat_dispersion_real
_atom_type_scat_dispersion_imag
_atom_type_scat_source
C C 0.0033 0.0016 'International Tables Vol C Tables 4.2.6.8 and 6.1.1.4'
H H 0.0000 0.0000 'International Tables Vol C Tables 4.2.6.8 and 6.1.1.4'
P P 0.1023 0.0942 'International Tables Vol C Tables 4.2.6.8 and 6.1.1.4'
Ge Ge 0.1547 1.8001 'International Tables Vol C Tables 4.2.6.8 and 6.1.1.4'
Pt Pt -1.7033 8.3905 'International Tables Vol C Tables 4.2.6.8 and 6.1.1.4'

loop_
_geom_angle_atom_site_label_1
_geom_angle_atom_site_label_2
_geom_angle_atom_site_label_3
_geom_angle
_geom_angle_site_symmetry_1
_geom_angle_site_symmetry_3
P1 Pt1 P1 85.58(4) 5 .
P1 Pt1 Ge1 96.91(2) 5 .
P1 Pt1 Ge1 169.90(2) . .
P1 Pt1 Ge1 169.90(2) 5 5
P1 Pt1 Ge1 96.91(2) . 5
Ge1 Pt1 Ge1 82.347(17) . 5
C12 Ge1 C1 86.96(15) . .
C12 Ge1 Pt1 124.29(9) . .
C1 Ge1 Pt1 111.57(10) . .
C12 Ge1 H1 103.2(11) . .
C1 Ge1 H1 106.5(11) . .
Pt1 Ge1 H1 119.0(11) . .
C14 P1 C20 107.74(15) . .
C14 P1 C13 104.00(14) . .
C20 P1 C13 102.49(14) . .
C14 P1 Pt1 118.26(10) . .
C20 P1 Pt1 116.09(11) . .
C13 P1 Pt1 106.34(10) . .
C2 C1 C6 119.2(3) . .
C2 C1 Ge1 130.5(3) . .
C6 C1 Ge1 110.3(2) . .
C1 C2 C3 120.2(4) . .
C1 C2 H2 119.9 . .
C3 C2 H2 119.9 . .
C4 C3 C2 119.5(4) . .
C4 C3 H3 120.2 . .
C2 C3 H3 120.2 . .
C5 C4 C3 120.8(4) . .
C5 C4 H4 119.6 . .
C3 C4 H4 119.6 . .
C4 C5 C6 120.4(4) . .
C4 C5 H5 119.8 . .
C6 C5 H5 119.8 . .
C5 C6 C1 119.8(4) . .
C5 C6 C7 124.7(4) . .
C1 C6 C7 115.5(3) . .
C12 C7 C8 119.6(4) . .
C12 C7 C6 116.3(3) . .
C8 C7 C6 124.1(4) . .
C9 C8 C7 119.9(4) . .
C9 C8 H8 120.0 . .
C7 C8 H8 120.0 . .
C10 C9 C8 120.5(4) . .
C10 C9 H9 119.8 . .
C8 C9 H9 119.8 . .
C9 C10 C11 120.4(4) . .
C9 C10 H10 119.8 . .
C11 C10 H10 119.8 . .
C10 C11 C12 120.4(4) . .
C10 C11 H11 119.8 . .
C12 C11 H11 119.8 . .
C11 C12 C7 119.1(3) . .
C11 C12 Ge1 130.1(3) . .
C7 C12 Ge1 110.8(3) . .
C13 C13 P1 107.92(16) 5 .
C13 C13 H13A 110.1 5 .
P1 C13 H13A 110.1 . .
C13 C13 H13B 110.1 5 .
P1 C13 H13B 110.1 . .
H13A C13 H13B 108.4 . .
C15 C14 C19 118.2(3) . .
C15 C14 P1 119.5(2) . .
C19 C14 P1 122.3(2) . .
C16 C15 C14 120.7(3) . .
C16 C15 H15 119.6 . .
C14 C15 H15 119.6 . .
C17 C16 C15 120.3(3) . .
C17 C16 H16 119.9 . .
C15 C16 H16 119.9 . .
C16 C17 C18 120.2(3) . .
C16 C17 H17 119.9 . .
C18 C17 H17 119.9 . .
C17 C18 C19 119.8(3) . .
C17 C18 H18 120.1 . .
C19 C18 H18 120.1 . .
C18 C19 C14 120.7(3) . .
C18 C19 H19 119.6 . .
C14 C19 H19 119.6 . .
C21 C20 C25' 116.1(6) . .
C21 C20 C25 117.0(7) . .
C25' C20 C25 28.3(5) . .
C21 C20 P1 124.9(3) . .
C25' C20 P1 117.6(6) . .
C25 C20 P1 115.8(7) . .
C20 C21 C22 121.2(4) . .
C20 C21 H21 119.4 . .
C22 C21 H21 119.4 . .
C23 C22 C21 121.1(4) . .
C23 C22 H22 119.4 . .
C21 C22 H22 119.4 . .
C22 C23 C24' 115.7(7) . .
C22 C23 C24 118.3(7) . .
C24' C23 C24 31.9(6) . .
C22 C23 H23 120.8 . .
C24' C23 H23 113.9 . .
C24 C23 H23 120.8 . .
C25 C24 C23 118.1(13) . .
C25 C24 H24 121.0 . .
C23 C24 H24 121.0 . .
C24 C25 C20 120.2(14) . .
C24 C25 H25 119.9 . .
C20 C25 H25 119.9 . .
C25' C24' C23 120.8(13) . .
C25' C24' H24' 119.6 . .
C23 C24' H24' 119.6 . .
C24' C25' C20 119.8(12) . .
C24' C25' H25' 120.1 . .
C20 C25' H25' 120.1 . .

loop_
_geom_bond_atom_site_label_1
_geom_bond_atom_site_label_2
_geom_bond_distance
_geom_bond_site_symmetry_2
Pt1 P1 2.2893(8) 5
Pt1 P1 2.2893(8) .
Pt1 Ge1 2.4346(4) .
Pt1 Ge1 2.4347(4) 5
Ge1 C12 1.959(3) .
Ge1 C1 1.972(3) .
Ge1 H1 1.49(3) .
P1 C14 1.809(3) .
P1 C20 1.813(3) .
P1 C13 1.835(3) .
C1 C2 1.383(5) .
C1 C6 1.408(5) .
C2 C3 1.396(5) .
C2 H2 0.9500 .
C3 C4 1.379(6) .
C3 H3 0.9500 .
C4 C5 1.366(6) .
C4 H4 0.9500 .
C5 C6 1.380(5) .
C5 H5 0.9500 .
C6 C7 1.482(5) .
C7 C12 1.392(5) .
C7 C8 1.402(5) .
C8 C9 1.382(6) .
C8 H8 0.9500 .
C9 C10 1.358(6) .
C9 H9 0.9500 .
C10 C11 1.388(5) .
C10 H10 0.9500 .
C11 C12 1.391(5) .
C11 H11 0.9500 .
C13 C13 1.520(6) 5
C13 H13A 0.9900 .
C13 H13B 0.9900 .
C14 C15 1.389(4) .
C14 C19 1.397(4) .
C15 C16 1.378(5) .
C15 H15 0.9500 .
C16 C17 1.375(5) .
C16 H16 0.9500 .
C17 C18 1.375(5) .
C17 H17 0.9500 .
C18 C19 1.384(4) .
C18 H18 0.9500 .
C19 H19 0.9500 .
C20 C21 1.366(5) .
C20 C25' 1.392(15) .
C20 C25 1.408(15) .
C21 C22 1.385(5) .
C21 H21 0.9500 .
C22 C23 1.333(5) .
C22 H22 0.9500 .
C23 C24' 1.400(17) .
C23 C24 1.426(17) .
C23 H23 0.9500 .
C24 C25 1.40(2) .
C24 H24 0.9500 .
C25 H25 0.9500 .
C24' C25' 1.37(2) .
C24' H24' 0.9500 .
C25' H25' 0.9500 .

loop_
_geom_torsion_atom_site_label_1
_geom_torsion_atom_site_label_2
_geom_torsion_atom_site_label_3
_geom_torsion_atom_site_label_4
_geom_torsion
_geom_torsion_site_symmetry_1
_geom_torsion_site_symmetry_4
P1 Pt1 Ge1 C12 -0.66(13) 5 .
P1 Pt1 Ge1 C12 -104.39(18) . .
Ge1 Pt1 Ge1 C12 169.18(13) 5 .
P1 Pt1 Ge1 C1 100.90(11) 5 .
P1 Pt1 Ge1 C1 -2.83(17) . .
Ge1 Pt1 Ge1 C1 -89.25(11) 5 .
P1 Pt1 P1 C14 103.28(12) 5 .
Ge1 Pt1 P1 C14 -152.01(14) . .
Ge1 Pt1 P1 C14 -66.88(11) 5 .
P1 Pt1 P1 C20 -126.31(13) 5 .
Ge1 Pt1 P1 C20 -21.6(2) . .
Ge1 Pt1 P1 C20 63.53(12) 5 .
P1 Pt1 P1 C13 -13.07(11) 5 .
Ge1 Pt1 P1 C13 91.63(17) . .
Ge1 Pt1 P1 C13 176.76(11) 5 .
C12 Ge1 C1 C2 -179.2(3) . .
Pt1 Ge1 C1 C2 55.0(3) . .
C12 Ge1 C1 C6 1.5(2) . .
Pt1 Ge1 C1 C6 -124.4(2) . .
C6 C1 C2 C3 -1.8(5) . .
Ge1 C1 C2 C3 178.9(3) . .
C1 C2 C3 C4 0.7(6) . .
C2 C3 C4 C5 0.9(7) . .
C3 C4 C5 C6 -1.4(7) . .
C4 C5 C6 C1 0.3(6) . .
C4 C5 C6 C7 -179.3(4) . .
C2 C1 C6 C5 1.3(5) . .
Ge1 C1 C6 C5 -179.3(3) . .
C2 C1 C6 C7 -179.1(3) . .
Ge1 C1 C6 C7 0.3(4) . .
C5 C6 C7 C12 176.6(3) . .
C1 C6 C7 C12 -3.0(4) . .
C5 C6 C7 C8 -3.0(5) . .
C1 C6 C7 C8 177.4(3) . .
C12 C7 C8 C9 0.2(5) . .
C6 C7 C8 C9 179.9(3) . .
C7 C8 C9 C10 -2.4(6) . .
C8 C9 C10 C11 2.2(6) . .
C9 C10 C11 C12 0.1(5) . .
C10 C11 C12 C7 -2.3(5) . .
C10 C11 C12 Ge1 175.8(3) . .
C8 C7 C12 C11 2.1(5) . .
C6 C7 C12 C11 -177.6(3) . .
C8 C7 C12 Ge1 -176.3(3) . .
C6 C7 C12 Ge1 4.0(4) . .
C1 Ge1 C12 C11 178.8(3) . .
Pt1 Ge1 C12 C11 -67.1(3) . .
C1 Ge1 C12 C7 -3.1(2) . .
Pt1 Ge1 C12 C7 111.1(2) . .
C14 P1 C13 C13 -82.3(3) . 5
C20 P1 C13 C13 165.5(3) . 5
Pt1 P1 C13 C13 43.3(3) . 5
C20 P1 C14 C15 -117.2(3) . .
C13 P1 C14 C15 134.5(3) . .
Pt1 P1 C14 C15 16.9(3) . .
C20 P1 C14 C19 63.2(3) . .
C13 P1 C14 C19 -45.1(3) . .
Pt1 P1 C14 C19 -162.7(2) . .
C19 C14 C15 C16 -2.7(5) . .
P1 C14 C15 C16 177.7(2) . .
C14 C15 C16 C17 1.9(5) . .
C15 C16 C17 C18 -0.1(5) . .
C16 C17 C18 C19 -0.8(5) . .
C17 C18 C19 C14 -0.1(5) . .
C15 C14 C19 C18 1.8(5) . .
P1 C14 C19 C18 -178.6(3) . .
C14 P1 C20 C21 -13.2(4) . .
C13 P1 C20 C21 96.1(3) . .
Pt1 P1 C20 C21 -148.4(3) . .
C14 P1 C20 C25' 153.0(5) . .
C13 P1 C20 C25' -97.6(5) . .
Pt1 P1 C20 C25' 17.8(6) . .
C14 P1 C20 C25 -175.3(5) . .
C13 P1 C20 C25 -65.9(5) . .
Pt1 P1 C20 C25 49.5(5) . .
C25' C20 C21 C22 16.5(7) . .
C25 C20 C21 C22 -15.3(7) . .
P1 C20 C21 C22 -177.1(3) . .
C20 C21 C22 C23 -0.5(6) . .
C21 C22 C23 C24' -18.8(9) . .
C21 C22 C23 C24 17.0(9) . .
C22 C23 C24 C25 -17.3(14) . .
C24' C23 C24 C25 76.5(19) . .
C23 C24 C25 C20 1.6(17) . .
C21 C20 C25 C24 14.3(13) . .
C25' C20 C25 C24 -81(2) . .
P1 C20 C25 C24 177.8(9) . .
C22 C23 C24' C25' 22.7(14) . .
C24 C23 C24' C25' -80(2) . .
C23 C24' C25' C20 -7.0(16) . .
C21 C20 C25' C24' -12.5(12) . .
C25 C20 C25' C24' 87(2) . .
P1 C20 C25' C24' -179.9(8) . .
